data_4518648
loop_
_publ_author_name
'Yang, Feng'
'Xu, Yuangang'
'Wang, Pengcheng'
'Lin, Qiuhan'
'Lu, Ming'

_publ_section_title
;
 Oxygen-Enriched Metal--Organic Frameworks Based on
 1-(Trinitromethyl)-1H-1,2,4-Triazole-3-Carboxylic Acid and Their Thermal
 Decomposition and Effects on the Decomposition of Ammonium Perchlorate
;
_journal_name_full 'ACS Applied Materials &amp; Interfaces'
_journal_paper_doi 10.1021/acsami.1c03110
_journal_year 2021
_chemical_formula_moiety 'C4 H2 N6 O8, H2 O'
_chemical_formula_sum 'C4 H4 N6 O9'
_chemical_formula_weight 280.13
_space_group_crystal_system triclinic
_space_group_IT_number 2
_space_group_name_Hall '-P 1'
_space_group_name_H-M_alt 'P -1'
_atom_sites_solution_hydrogens mixed
_audit_creation_method SHELXL-2018/3
_cell_angle_alpha 83.128(5)
_cell_angle_beta 83.253(5)
_cell_angle_gamma 80.482(5)
_cell_formula_units_Z 2
_cell_length_a 6.6459(14)
_cell_length_b 7.8446(15)
_cell_length_c 10.325(2)
_cell_measurement_reflns_used 2468
_cell_measurement_temperature 296(2)
_cell_measurement_theta_max 24.25
_cell_measurement_theta_min 2.65
_cell_volume 524.43(18)
_computing_cell_refinement 'Bruker SAINT'
_computing_data_collection 'Bruker APEX3'
_computing_data_reduction 'Bruker SAINT'
_computing_molecular_graphics 'Bruker SHELXTL'
_computing_publication_material 'Bruker SHELXTL'
_computing_structure_refinement 'SHELXL-2018/3 (Sheldrick, 2018)'
_computing_structure_solution 'SHELXT 2014/5 (Sheldrick, 2014)'
_diffrn_ambient_temperature 296(2)
_diffrn_detector_area_resol_mean 10.42
_diffrn_measured_fraction_theta_full 0.988
_diffrn_measured_fraction_theta_max 0.980
_diffrn_measurement_device_type 'Bruker D8 QUEST PHOTON 100'
_diffrn_measurement_method '\f and \w scans'
_diffrn_radiation_type MoK\a
_diffrn_radiation_wavelength 0.71073
_diffrn_reflns_av_R_equivalents 0.0701
_diffrn_reflns_av_unetI/netI 0.1380
_diffrn_reflns_Laue_measured_fraction_full 0.988
_diffrn_reflns_Laue_measured_fraction_max 0.980
_diffrn_reflns_limit_h_max 8
_diffrn_reflns_limit_h_min -8
_diffrn_reflns_limit_k_max 10
_diffrn_reflns_limit_k_min -10
_diffrn_reflns_limit_l_max 13
_diffrn_reflns_limit_l_min 0
_diffrn_reflns_number 2403
_diffrn_reflns_point_group_measured_fraction_full 0.988
_diffrn_reflns_point_group_measured_fraction_max 0.980
_diffrn_reflns_theta_full 25.242
_diffrn_reflns_theta_max 27.668
_diffrn_reflns_theta_min 3.149
_diffrn_source.source 'Ius 2.0'
_diffrn_source.type microfocus

_exptl_absorpt_coefficient_mu 0.175
_exptl_absorpt_correction_T_max 0.7456
_exptl_absorpt_correction_T_min 0.6259
_exptl_absorpt_correction_type multi-scan
_exptl_absorpt_process_details twinabs
_exptl_crystal_colour colourless
_exptl_crystal_density_diffrn 1.774
_exptl_crystal_description block
_exptl_crystal_F_000 284
_exptl_crystal_size_max 0.120
_exptl_crystal_size_mid 0.100
_exptl_crystal_size_min 0.050
_refine_diff_density_max 0.330
_refine_diff_density_min -0.512
_refine_diff_density_rms 0.073
_refine_ls_extinction_method none
_refine_ls_goodness_of_fit_ref 1.084
_refine_ls_hydrogen_treatment constr
_refine_ls_matrix_type full
_refine_ls_number_parameters 192
_refine_ls_number_reflns 2403
_refine_ls_number_restraints 62
_refine_ls_restrained_S_all 1.187
_refine_ls_R_factor_all 0.2120
_refine_ls_R_factor_gt 0.0935
_refine_ls_shift/su_max 0.000
_refine_ls_shift/su_mean 0.000
_refine_ls_structure_factor_coef Fsqd
_refine_ls_weighting_details 'w=1/[\s^2^(Fo^2^)+(0.0846P)^2^+0.5681P] where P=(Fo^2^+2Fc^2^)/3'
_refine_ls_weighting_scheme calc
_refine_ls_wR_factor_gt 0.2013
_refine_ls_wR_factor_ref 0.2339
_reflns_Friedel_coverage 0.000
_reflns_number_gt 1119
_reflns_number_total 2403
_reflns_threshold_expression 'I > 2\s(I)'
_cod_data_source_file am1c03110_si_001.cif
_cod_data_source_block YF030_a
_cod_original_cell_volume 524.41(18)
_cod_database_code 4518648
_shelx_shelxl_version_number 2018/3
_shelx_space_group_comment
;
The symmetry employed for this shelxl refinement is uniquely defined
by the following loop, which should always be used as a source of
symmetry information in preference to the above space-group names.
They are only intended as comments.
;
_shelx_estimated_absorpt_t_min 0.979
_shelx_estimated_absorpt_t_max 0.991

loop_
_space_group_symop_operation_xyz
'x, y, z'
'-x, -y, -z'

loop_
_atom_site_label
_atom_site_type_symbol
_atom_site_fract_x
_atom_site_fract_y
_atom_site_fract_z
_atom_site_U_iso_or_equiv
_atom_site_adp_type
_atom_site_occupancy
_atom_site_site_symmetry_order
_atom_site_calc_flag
_atom_site_refinement_flags_posn
_atom_site_refinement_flags_adp
_atom_site_refinement_flags_occupancy
_atom_site_disorder_assembly
_atom_site_disorder_group
C1 C 0.0308(7) 0.4665(6) 0.7856(5) 0.0522(12) Uani 1 1 d . . . . .
H1 H -0.097613 0.442640 0.773057 0.063 Uiso 1 1 calc R U . . .
C2 C 0.2701(7) 0.5739(5) 0.8394(4) 0.0387(11) Uani 1 1 d . . . . .
C3 C 0.3744(8) 0.6911(5) 0.9043(4) 0.0447(12) Uani 1 1 d . . . . .
C4 C 0.2547(7) 0.2478(6) 0.6527(4) 0.0451(11) Uani 1 1 d . . . . .
N1 N 0.2127(5) 0.3783(4) 0.7376(3) 0.0400(9) Uani 1 1 d . . . . .
N2 N 0.0624(6) 0.5873(5) 0.8506(4) 0.0509(10) Uani 1 1 d . . . . .
N3 N 0.3701(5) 0.4499(4) 0.7710(3) 0.0423(10) Uani 1 1 d . . . . .
N4 N 0.4812(7) 0.1629(6) 0.6522(5) 0.0600(12) Uani 1 1 d . . . . .
N5 N 0.1200(9) 0.0993(6) 0.6861(5) 0.0727(14) Uani 1 1 d D U . . .
O5A O 0.028(7) -0.019(4) 0.731(4) 0.094(3) Uani 0.083(6) 1 d D U P A 1
O6A O 0.015(6) 0.174(5) 0.609(4) 0.090(4) Uani 0.083(6) 1 d D U P A 1
O5B O 0.2124(8) -0.0419(6) 0.6740(5) 0.1036(17) Uani 0.917(6) 1 d D U P A 2
O6B O -0.0225(8) 0.1295(6) 0.7414(6) 0.1035(17) Uani 0.917(6) 1 d D U P A 2
O1 O 0.2720(5) 0.8007(4) 0.9674(3) 0.0648(10) Uani 1 1 d . . . . .
O2 O 0.5714(5) 0.6610(4) 0.8844(3) 0.0578(9) Uani 1 1 d . . . . .
H2 H 0.619644 0.739710 0.909228 0.087 Uiso 1 1 calc R U . . .
O3 O 0.5302(7) 0.0815(6) 0.7506(5) 0.0947(15) Uani 1 1 d . . . . .
O4 O 0.5875(7) 0.1970(6) 0.5524(5) 0.1075(17) Uani 1 1 d . . . . .
N6 N 0.2198(8) 0.3178(7) 0.5114(4) 0.0770(15) Uani 1 1 d . . . . .
O7 O 0.1771(12) 0.2147(7) 0.4445(5) 0.149(3) Uani 1 1 d . . . . .
O8 O 0.2266(7) 0.4698(6) 0.4819(4) 0.0870(13) Uani 1 1 d . . . . .
O9 O 0.7777(5) 0.8439(4) 0.9914(3) 0.0536(9) Uani 1 1 d . . . . .
H9A H 0.900731 0.825526 0.952072 0.080 Uiso 1 1 d R U . . .
H9B H 0.764329 0.957628 0.982869 0.080 Uiso 1 1 d R U . . .

loop_
_atom_site_aniso_label
_atom_site_aniso_U_11
_atom_site_aniso_U_22
_atom_site_aniso_U_33
_atom_site_aniso_U_23
_atom_site_aniso_U_13
_atom_site_aniso_U_12
C1 0.038(3) 0.065(3) 0.052(3) -0.014(3) 0.000(2) -0.002(2)
C2 0.044(3) 0.035(2) 0.034(2) -0.0050(19) -0.003(2) 0.002(2)
C3 0.056(3) 0.031(2) 0.046(3) -0.003(2) -0.007(2) -0.001(2)
C4 0.048(3) 0.044(2) 0.045(3) -0.009(2) -0.005(2) -0.008(2)
N1 0.035(2) 0.045(2) 0.041(2) -0.0127(17) -0.0041(17) -0.0043(17)
N2 0.043(3) 0.061(3) 0.047(2) -0.018(2) -0.0070(19) 0.0069(19)
N3 0.042(2) 0.0377(19) 0.048(2) -0.0127(17) -0.0004(18) -0.0073(17)
N4 0.054(3) 0.057(3) 0.071(3) -0.031(3) 0.002(3) -0.001(2)
N5 0.094(4) 0.050(2) 0.076(3) -0.028(2) 0.028(3) -0.028(3)
O5A 0.106(6) 0.069(5) 0.112(6) -0.018(5) 0.016(6) -0.038(5)
O6A 0.098(7) 0.069(6) 0.108(6) -0.020(6) 0.011(5) -0.035(6)
O5B 0.132(4) 0.070(3) 0.111(4) -0.017(3) 0.006(3) -0.029(3)
O6B 0.097(4) 0.086(3) 0.137(4) -0.023(3) 0.005(3) -0.045(3)
O1 0.065(2) 0.0495(19) 0.082(2) -0.0337(18) -0.0008(19) 0.0011(17)
O2 0.049(2) 0.052(2) 0.078(2) -0.0275(18) -0.0060(18) -0.0092(16)
O3 0.088(3) 0.086(3) 0.098(3) -0.005(3) -0.021(3) 0.027(2)
O4 0.081(3) 0.106(3) 0.124(4) -0.027(3) 0.040(3) -0.006(3)
N6 0.117(4) 0.064(3) 0.049(3) -0.011(3) -0.018(3) 0.000(3)
O7 0.284(8) 0.090(3) 0.085(3) -0.034(3) -0.084(4) -0.003(4)
O8 0.130(4) 0.070(3) 0.057(2) 0.008(2) -0.007(2) -0.018(2)
O9 0.049(2) 0.0429(17) 0.071(2) -0.0188(15) 0.0006(16) -0.0069(14)

loop_
_atom_type_symbol
_atom_type_description
_atom_type_scat_dispersion_real
_atom_type_scat_dispersion_imag
_atom_type_scat_source
C C 0.0033 0.0016 'International Tables Vol C Tables 4.2.6.8 and 6.1.1.4'
H H 0.0000 0.0000 'International Tables Vol C Tables 4.2.6.8 and 6.1.1.4'
N N 0.0061 0.0033 'International Tables Vol C Tables 4.2.6.8 and 6.1.1.4'
O O 0.0106 0.0060 'International Tables Vol C Tables 4.2.6.8 and 6.1.1.4'

loop_
_geom_angle_atom_site_label_1
_geom_angle_atom_site_label_2
_geom_angle_atom_site_label_3
_geom_angle
_geom_angle_site_symmetry_1
_geom_angle_site_symmetry_3
_geom_angle_publ_flag
N2 C1 N1 110.0(4) . . ?
N2 C1 H1 125.0 . . ?
N1 C1 H1 125.0 . . ?
N3 C2 N2 115.3(4) . . ?
N3 C2 C3 123.3(4) . . ?
N2 C2 C3 121.4(4) . . ?
O1 C3 O2 127.0(4) . . ?
O1 C3 C2 119.4(4) . . ?
O2 C3 C2 113.5(4) . . ?
N1 C4 N6 112.4(4) . . ?
N1 C4 N4 109.9(3) . . ?
N6 C4 N4 107.0(4) . . ?
N1 C4 N5 114.9(4) . . ?
N6 C4 N5 104.6(4) . . ?
N4 C4 N5 107.6(4) . . ?
C1 N1 N3 109.7(3) . . ?
C1 N1 C4 130.5(4) . . ?
N3 N1 C4 119.4(3) . . ?
C1 N2 C2 103.6(4) . . ?
C2 N3 N1 101.3(3) . . ?
O3 N4 O4 128.6(5) . . ?
O3 N4 C4 116.5(5) . . ?
O4 N4 C4 114.7(5) . . ?
O6B N5 O5B 126.4(6) . . ?
O6A N5 O5A 102.2(17) . . ?
O6B N5 C4 116.9(5) . . ?
O6A N5 C4 87(2) . . ?
O5B N5 C4 113.9(5) . . ?
O5A N5 C4 170(2) . . ?
C3 O2 H2 109.5 . . ?
O8 N6 O7 127.7(5) . . ?
O8 N6 C4 116.6(4) . . ?
O7 N6 C4 115.6(5) . . ?
H9A O9 H9B 96.7 . . ?

loop_
_geom_bond_atom_site_label_1
_geom_bond_atom_site_label_2
_geom_bond_distance
_geom_bond_site_symmetry_2
_geom_bond_publ_flag
C1 N2 1.282(6) . ?
C1 N1 1.360(5) . ?
C1 H1 0.9300 . ?
C2 N3 1.315(5) . ?
C2 N2 1.360(6) . ?
C2 C3 1.496(6) . ?
C3 O1 1.210(5) . ?
C3 O2 1.288(5) . ?
C4 N1 1.400(5) . ?
C4 N6 1.526(6) . ?
C4 N4 1.542(6) . ?
C4 N5 1.566(6) . ?
N1 N3 1.361(5) . ?
N4 O3 1.183(6) . ?
N4 O4 1.207(6) . ?
N5 O6B 1.053(5) . ?
N5 O6A 1.161(19) . ?
N5 O5B 1.187(6) . ?
N5 O5A 1.215(19) . ?
O2 H2 0.8200 . ?
N6 O8 1.202(5) . ?
N6 O7 1.212(6) . ?
O9 H9A 0.8666 . ?
O9 H9B 0.8768 . ?

loop_
_geom_hbond_atom_site_label_D
_geom_hbond_atom_site_label_H
_geom_hbond_atom_site_label_A
_geom_hbond_distance_DH
_geom_hbond_distance_HA
_geom_hbond_distance_DA
_geom_hbond_angle_DHA
_geom_hbond_site_symmetry_A
_geom_hbond_publ_flag
O2 H2 O9 0.82 1.77 2.558(4) 159.2 . yes
O9 H9A N2 0.87 2.30 2.922(5) 128.9 1_655 yes
O9 H9A O5A^a 0.87 2.57 3.16(3) 125.9 1_665 yes
O9 H9A O1 0.87 2.46 3.229(5) 147.4 1_655 yes
O9 H9B O1 0.88 1.99 2.830(4) 159.6 2_677 yes
